data_4316336
loop_
_publ_author_name
'Louise S. Natrajan'
'Ntai M. Khoabane'
'Benjamin L. Dadds'
'Christopher A. Muryn'
'Robin G. Pritchard'
'Sarah L. Heath'
'Alan M. Kenwright'
'Ilya Kuprov'
'Stephen Faulkner'

_publ_section_title
;
 Probing the Structure, Conformation, and Stereochemical Exchange in a
 Family of Lanthanide Complexes Derived from Tetrapyridyl-Appended Cyclen
;
_journal_name_full 'Inorganic Chemistry'
_journal_page_first 7700
_journal_page_last 7709
_journal_paper_doi 10.1021/ic100447m
_journal_volume 49
_journal_year 2010
_chemical_formula_sum 'C35 H42 F9 Gd N8 O10 S3'
_chemical_formula_weight 1158.84
_chemical_name_systematic
;
 ?
;
_space_group_IT_number 9
_symmetry_cell_setting monoclinic
_symmetry_space_group_name_Hall 'C -2yc'
_symmetry_space_group_name_H-M 'C 1 c 1'
_atom_sites_solution_hydrogens geom
_atom_sites_solution_primary direct
_atom_sites_solution_secondary difmap
_audit_creation_method SHELXL-97
_cell_angle_alpha 90.00
_cell_angle_beta 92.5000(10)
_cell_angle_gamma 90.00
_cell_formula_units_Z 8
_cell_length_a 12.6601(2)
_cell_length_b 16.1690(2)
_cell_length_c 42.9290(6)
_cell_measurement_reflns_used 10669
_cell_measurement_temperature 150(2)
_cell_measurement_theta_max 26
_cell_measurement_theta_min 2
_cell_volume 8779.3(2)
_computing_cell_refinement 'HKL Scalepack (Otwinowski & Minor 1997)'
_computing_data_collection 'Collect (Nonius BV, 1997-2000)'
_computing_data_reduction
;
HKL Denzo and Scalepack (Otwinowski & Minor 1997)
;
_computing_molecular_graphics
;
Ortep-3 for Windows (Farrugia, 1997) and Bruker SHELXTL (Sheldrick, 1997)
;
_computing_publication_material
;
WinGX publication routines (Farrugia, 1999) and Bruker SHELXTL (Sheldrick, 1997)
;
_computing_structure_refinement
;
maxus (Mackay et al., 1999) and SHELXL-97 (Sheldrick, 1997)
;
_computing_structure_solution 'SIR92 (Giacovazzo et al, 1993)'
_diffrn_ambient_temperature 150(2)
_diffrn_detector_area_resol_mean 9
_diffrn_measured_fraction_theta_full 0.982
_diffrn_measured_fraction_theta_max 0.982
_diffrn_measurement_device_type KappaCCD
_diffrn_measurement_method 'CCD rotation images, thick slices'
_diffrn_radiation_monochromator 'horizonally mounted graphite crystal'
_diffrn_radiation_source 'Enraf Nonius FR590'
_diffrn_radiation_type MoK\a
_diffrn_radiation_wavelength 0.71073
_diffrn_reflns_av_R_equivalents 0.0730
_diffrn_reflns_av_sigmaI/netI 0.0867
_diffrn_reflns_limit_h_max 15
_diffrn_reflns_limit_h_min -11
_diffrn_reflns_limit_k_max 19
_diffrn_reflns_limit_k_min -12
_diffrn_reflns_limit_l_max 52
_diffrn_reflns_limit_l_min -52
_diffrn_reflns_number 15167
_diffrn_reflns_theta_full 26.00
_diffrn_reflns_theta_max 26.00
_diffrn_reflns_theta_min 3.08
_exptl_absorpt_coefficient_mu 1.699
_exptl_absorpt_correction_T_max 0.9200
_exptl_absorpt_correction_T_min 0.7067
_exptl_absorpt_correction_type multi-scan
_exptl_absorpt_process_details
;
R.H. Blessing, Acta Cryst. (1995), A51, 33-38
;
_exptl_crystal_colour colourless
_exptl_crystal_density_diffrn 1.753
_exptl_crystal_density_method 'not measured'
_exptl_crystal_description plate
_exptl_crystal_F_000 4647
_exptl_crystal_size_max 0.24
_exptl_crystal_size_mid 0.22
_exptl_crystal_size_min 0.03
_refine_diff_density_max 3.222
_refine_diff_density_min -2.384
_refine_diff_density_rms 0.239
_refine_ls_abs_structure_details 'Flack H D (1983), Acta Cryst. A39, 876-881'
_refine_ls_abs_structure_Flack 0.30(3)
_refine_ls_extinction_coef 0.0020(2)
_refine_ls_extinction_expression Fc^*^=kFc[1+0.001xFc^2^\l^3^/sin(2\q)]^-1/4^
_refine_ls_extinction_method SHELXL
_refine_ls_goodness_of_fit_ref 1.073
_refine_ls_hydrogen_treatment constr
_refine_ls_matrix_type full
_refine_ls_number_parameters 1146
_refine_ls_number_reflns 12070
_refine_ls_number_restraints 38
_refine_ls_restrained_S_all 1.072
_refine_ls_R_factor_all 0.1594
_refine_ls_R_factor_gt 0.1084
_refine_ls_shift/su_max 0.001
_refine_ls_shift/su_mean 0.000
_refine_ls_structure_factor_coef Fsqd
_refine_ls_weighting_details 'calc w=1/[\s^2^(Fo^2^)+(0.1579P)^2^+345.6840P] where P=(Fo^2^+2Fc^2^)/3'
_refine_ls_weighting_scheme calc
_refine_ls_wR_factor_gt 0.2679
_refine_ls_wR_factor_ref 0.3170
_reflns_number_gt 8168
_reflns_number_total 12070
_reflns_threshold_expression >2sigma(I)
_cod_data_source_file ic100447m_si_004.cif
_cod_data_source_block ln720
_cod_depositor_comments
;

2020-11-03
Z value and formula fixed to values more according to usual
chemical conventions.                 miguel
;
_cod_original_formula_sum 'C280 H336 F72 Gd8 N64 O80 S24'
_cod_original_formula_weight 9270.72
_cod_original_formula_units_Z 1
_cod_database_code 4316336

loop_
_symmetry_equiv_pos_as_xyz
'x, y, z'
'x, -y, z+1/2'
'x+1/2, y+1/2, z'
'x+1/2, -y+1/2, z+1/2'

loop_
_atom_site_label
_atom_site_type_symbol
_atom_site_fract_x
_atom_site_fract_y
_atom_site_fract_z
_atom_site_U_iso_or_equiv
_atom_site_adp_type
_atom_site_occupancy
_atom_site_symmetry_multiplicity
_atom_site_calc_flag
_atom_site_refinement_flags
_atom_site_disorder_assembly
_atom_site_disorder_group
Gd1 Gd 0.53004(9) 0.21647(7) 0.02778(3) 0.0415(4) Uani 1 1 d . . .
Gd2 Gd 0.99791(7) 0.22393(7) 0.29143(3) 0.0409(4) Uani 1 1 d . . .
N5 N 0.5495(19) 0.3688(12) 0.0173(4) 0.047(5) Uani 1 1 d DU . .
N8 N 0.6044(15) 0.2486(13) 0.0835(5) 0.048(5) Uani 1 1 d D . .
N6 N 0.3650(17) 0.2322(11) -0.0086(5) 0.039(5) Uani 1 1 d . . .
N7 N 0.4226(19) 0.1070(13) 0.0573(6) 0.052(6) Uani 1 1 d . . .
N3 N 0.634(2) 0.0854(17) 0.0458(7) 0.074(9) Uani 1 1 d . . .
N1 N 0.603(2) 0.2545(14) -0.0269(5) 0.061(7) Uani 1 1 d . . .
N4 N 0.729(2) 0.2424(16) 0.0311(6) 0.065(7) Uani 1 1 d . . .
N2 N 0.496(2) 0.0907(16) -0.0108(7) 0.069(7) Uani 1 1 d U . .
N14 N 1.075(2) 0.2570(11) 0.3489(5) 0.048(5) Uani 1 1 d . . .
N17 N 0.8434(18) 0.2421(12) 0.3257(5) 0.043(5) Uani 1 1 d . . .
N13 N 0.970(2) 0.0988(14) 0.3299(6) 0.063(7) Uani 1 1 d . . .
N12 N 1.1025(18) 0.0952(12) 0.2729(6) 0.048(6) Uani 1 1 d . . .
N18 N 1.0202(15) 0.3780(10) 0.3029(5) 0.040(5) Uani 1 1 d . . .
N15 N 1.0645(17) 0.2568(12) 0.2380(5) 0.042(5) Uani 1 1 d . . .
N16 N 0.8863(17) 0.1159(11) 0.2628(6) 0.050(6) Uani 1 1 d . . .
N11 N 1.213(2) 0.2534(13) 0.2921(6) 0.056(6) Uani 1 1 d . . .
C15 C 0.530(2) 0.4303(14) 0.0374(6) 0.049(8) Uani 1 1 d D . .
H15A H 0.5115 0.4153 0.0574 0.059 Uiso 1 1 calc R . .
C7 C 0.758(3) 0.118(2) 0.0572(7) 0.064(9) Uani 1 1 d D . .
H7A H 0.7579 0.1425 0.0778 0.077 Uiso 1 1 calc R . .
H7B H 0.8072 0.0719 0.0577 0.077 Uiso 1 1 calc R . .
C5 C 0.541(3) 0.0103(17) 0.0087(10) 0.091(16) Uani 1 1 d D . .
H5A H 0.4902 -0.0055 0.0239 0.109 Uiso 1 1 calc R . .
H5B H 0.5487 -0.0357 -0.0055 0.109 Uiso 1 1 calc R . .
C25 C 0.300(4) 0.3062(19) -0.0099(10) 0.12(2) Uani 1 1 d . . .
H25A H 0.3110 0.3486 0.0045 0.138 Uiso 1 1 calc R . .
C14 C 0.535(3) 0.5142(17) 0.0308(9) 0.061(8) Uani 1 1 d . . .
H14A H 0.5249 0.5521 0.0467 0.073 Uiso 1 1 calc R . .
C40 C 0.750(2) 0.3016(17) 0.0567(6) 0.051(7) Uani 1 1 d . . .
H40A H 0.7234 0.3553 0.0500 0.062 Uiso 1 1 calc R . .
H40B H 0.8256 0.3066 0.0603 0.062 Uiso 1 1 calc R . .
C1 C 0.762(3) 0.288(2) -0.0010(8) 0.078(10) Uiso 1 1 d D . .
H1A H 0.7440 0.3462 -0.0003 0.094 Uiso 1 1 calc R . .
H1B H 0.8378 0.2834 -0.0033 0.094 Uiso 1 1 calc R . .
C35 C 0.3227(19) 0.1156(14) 0.0583(7) 0.044(7) Uani 1 1 d . . .
H35A H 0.2888 0.1546 0.0455 0.053 Uiso 1 1 calc R . .
C21 C 0.328(2) 0.1651(13) -0.0246(6) 0.039(5) Uani 1 1 d . . .
C10 C 0.565(3) 0.3329(14) -0.0372(6) 0.052(7) Uani 1 1 d . . .
H10A H 0.4948 0.3254 -0.0470 0.063 Uiso 1 1 calc R . .
H10P H 0.6104 0.3535 -0.0530 0.063 Uiso 1 1 calc R . .
C32 C 0.420(2) 0.0014(15) 0.0971(7) 0.053(7) Uani 1 1 d . . .
H32A H 0.4547 -0.0393 0.1089 0.064 Uiso 1 1 calc R . .
C923 C 0.179(2) 0.2428(15) -0.0490(6) 0.047(6) Uani 1 1 d . . .
H23A H 0.1165 0.2437 -0.0612 0.057 Uiso 1 1 calc R . .
C44 C 0.597(4) 0.2459(19) 0.1376(8) 0.084(12) Uani 1 1 d . . .
H44A H 0.5619 0.2329 0.1555 0.101 Uiso 1 1 calc R . .
C45 C 0.548(3) 0.2287(15) 0.1084(6) 0.055(9) Uani 1 1 d D . .
H45A H 0.4811 0.2052 0.1063 0.066 Uiso 1 1 calc R . .
C13 C 0.553(2) 0.5411(18) 0.0031(8) 0.059(8) Uani 1 1 d . . .
H13A H 0.5562 0.5976 -0.0008 0.071 Uiso 1 1 calc R . .
C30 C 0.590(2) 0.0460(16) 0.0740(8) 0.052(8) Uani 1 1 d . . .
H30A H 0.6098 -0.0120 0.0743 0.062 Uiso 1 1 calc R . .
H30B H 0.6226 0.0717 0.0925 0.062 Uiso 1 1 calc R . .
C22 C 0.242(2) 0.1703(16) -0.0441(6) 0.052(7) Uani 1 1 d . . .
H22A H 0.2218 0.1230 -0.0551 0.062 Uiso 1 1 calc R . .
C23 C 0.220(3) 0.3117(18) -0.0336(7) 0.062(8) Uani 1 1 d . . .
H23B H 0.1945 0.3637 -0.0392 0.074 Uiso 1 1 calc R . .
C20 C 0.386(2) 0.0848(16) -0.0190(7) 0.051(6) Uani 1 1 d . . .
H20A H 0.3521 0.0555 -0.0025 0.062 Uiso 1 1 calc R . .
H20B H 0.3776 0.0514 -0.0377 0.062 Uiso 1 1 calc R . .
C33 C 0.315(2) 0.0150(15) 0.0994(7) 0.048(6) Uani 1 1 d . . .
H33A H 0.2790 -0.0110 0.1151 0.057 Uiso 1 1 calc R . .
C31 C 0.4763(19) 0.0522(15) 0.0755(6) 0.037(6) Uani 1 1 d . . .
C6 C 0.639(3) 0.026(2) 0.0242(10) 0.095(13) Uani 1 1 d D . .
H6A H 0.6647 -0.0241 0.0340 0.113 Uiso 1 1 calc R . .
H6B H 0.6890 0.0429 0.0089 0.113 Uiso 1 1 calc R . .
C43 C 0.698(3) 0.2820(13) 0.1410(7) 0.057(8) Uani 1 1 d . . .
H43A H 0.7279 0.2930 0.1607 0.068 Uiso 1 1 calc R . .
C42 C 0.750(2) 0.3002(13) 0.1156(6) 0.042(6) Uani 1 1 d . . .
H42A H 0.8161 0.3252 0.1172 0.050 Uiso 1 1 calc R . .
C34 C 0.261(2) 0.0668(15) 0.0788(6) 0.051(7) Uani 1 1 d . . .
H34A H 0.1875 0.0701 0.0782 0.061 Uiso 1 1 calc R . .
C12 C 0.567(2) 0.4827(14) -0.0216(7) 0.049(6) Uani 1 1 d . . .
H12A H 0.5819 0.4980 -0.0419 0.059 Uiso 1 1 calc R . .
C8 C 0.789(4) 0.178(2) 0.0351(8) 0.100(14) Uani 1 1 d D . .
H8A H 0.8595 0.1961 0.0412 0.119 Uiso 1 1 calc R . .
H8B H 0.7928 0.1500 0.0151 0.119 Uiso 1 1 calc R . .
C4 C 0.554(4) 0.103(2) -0.0374(10) 0.091(12) Uiso 1 1 d D . .
H4A H 0.5301 0.0637 -0.0530 0.110 Uiso 1 1 calc R . .
H4B H 0.6275 0.0902 -0.0319 0.110 Uiso 1 1 calc R . .
C3 C 0.552(3) 0.1818(19) -0.0513(9) 0.079(9) Uani 1 1 d DU . .
H3A H 0.4798 0.1962 -0.0574 0.094 Uiso 1 1 calc R . .
H3B H 0.5924 0.1804 -0.0700 0.094 Uiso 1 1 calc R . .
C41 C 0.7025(18) 0.2810(13) 0.0867(7) 0.050(6) Uani 1 1 d D . .
C11 C 0.558(2) 0.3987(12) -0.0118(5) 0.047(6) Uani 1 1 d D . .
C2 C 0.708(3) 0.250(2) -0.0261(9) 0.080(10) Uiso 1 1 d D . .
H2A H 0.7320 0.2741 -0.0452 0.095 Uiso 1 1 calc R . .
H2B H 0.7273 0.1919 -0.0262 0.095 Uiso 1 1 calc R . .
C121 C 0.931(2) 0.0568(13) 0.2445(6) 0.037(6) Uani 1 1 d . . .
C104 C 1.216(2) 0.1170(18) 0.2663(8) 0.056(8) Uani 1 1 d . . .
H10B H 1.2584 0.0670 0.2660 0.067 Uiso 1 1 calc R . .
H10C H 1.2186 0.1429 0.2459 0.067 Uiso 1 1 calc R . .
C133 C 0.676(3) 0.260(2) 0.3672(8) 0.067(8) Uani 1 1 d . . .
H14B H 0.6179 0.2661 0.3797 0.081 Uiso 1 1 calc R . .
C131 C 0.809(2) 0.1749(13) 0.3430(6) 0.047(7) Uani 1 1 d . . .
C108 C 1.031(3) 0.1940(18) 0.3722(6) 0.058(7) Uani 1 1 d . . .
H10D H 1.0743 0.1951 0.3915 0.070 Uiso 1 1 calc R . .
H10E H 0.9596 0.2085 0.3769 0.070 Uiso 1 1 calc R . .
C125 C 0.781(2) 0.1194(13) 0.2576(7) 0.047(7) Uani 1 1 d . . .
H12B H 0.7456 0.1587 0.2691 0.056 Uiso 1 1 calc R . .
C112 C 1.212(3) 0.2981(15) 0.2088(7) 0.057(7) Uani 1 1 d . . .
H11A H 1.2825 0.3155 0.2092 0.068 Uiso 1 1 calc R . .
C110 C 1.224(3) 0.3103(16) 0.2657(5) 0.050(7) Uani 1 1 d . . .
H11B H 1.2982 0.3152 0.2616 0.060 Uiso 1 1 calc R . .
H11C H 1.1996 0.3645 0.2720 0.060 Uiso 1 1 calc R . .
C141 C 1.041(2) 0.4054(11) 0.3336(6) 0.038(6) Uani 1 1 d . . .
C115 C 1.010(3) 0.2430(17) 0.2101(7) 0.054(8) Uani 1 1 d . . .
H11D H 0.9398 0.2270 0.2106 0.065 Uiso 1 1 calc R . .
C145 C 1.007(2) 0.4383(16) 0.2822(6) 0.043(6) Uani 1 1 d . . .
H14C H 0.9892 0.4236 0.2617 0.051 Uiso 1 1 calc R . .
C106 C 1.004(2) 0.0213(15) 0.3146(8) 0.050(7) Uani 1 1 d . . .
H10F H 0.9489 0.0035 0.2997 0.060 Uiso 1 1 calc R . .
H10G H 1.0135 -0.0217 0.3302 0.060 Uiso 1 1 calc R . .
C134 C 0.712(2) 0.3262(18) 0.3520(8) 0.060(8) Uani 1 1 d . . .
H14D H 0.6847 0.3787 0.3552 0.072 Uiso 1 1 calc R . .
C144 C 1.016(2) 0.5230(12) 0.2892(6) 0.043(7) Uani 1 1 d . . .
H14E H 1.0092 0.5621 0.2733 0.051 Uiso 1 1 calc R . .
C135 C 0.7938(18) 0.3141(18) 0.3309(6) 0.046(6) Uani 1 1 d . . .
H14F H 0.8148 0.3599 0.3196 0.056 Uiso 1 1 calc R . .
C130 C 0.859(2) 0.0866(17) 0.3371(7) 0.055(7) Uani 1 1 d . . .
H14G H 0.8541 0.0523 0.3555 0.066 Uiso 1 1 calc R . .
H14H H 0.8215 0.0593 0.3198 0.066 Uiso 1 1 calc R . .
C107 C 1.034(2) 0.1074(15) 0.3580(8) 0.056(7) Uani 1 1 d . . .
H10H H 1.1061 0.0935 0.3538 0.068 Uiso 1 1 calc R . .
H10I H 1.0096 0.0681 0.3732 0.068 Uiso 1 1 calc R . .
C114 C 1.053(2) 0.2513(16) 0.1820(7) 0.052(7) Uani 1 1 d . . .
H11E H 1.0148 0.2359 0.1639 0.062 Uiso 1 1 calc R . .
C122 C 0.876(2) 0.0070(17) 0.2228(7) 0.055(7) Uani 1 1 d . . .
H12C H 0.9114 -0.0294 0.2100 0.066 Uiso 1 1 calc R . .
C124 C 0.718(3) 0.0732(18) 0.2377(9) 0.076(10) Uani 1 1 d . . .
H12D H 0.6453 0.0822 0.2358 0.091 Uiso 1 1 calc R . .
C113 C 1.156(3) 0.2833(15) 0.1803(7) 0.055(7) Uani 1 1 d . . .
H11F H 1.1861 0.2942 0.1612 0.066 Uiso 1 1 calc R . .
C120 C 1.050(2) 0.0553(16) 0.2468(7) 0.044(6) Uani 1 1 d . . .
H12E H 1.0721 -0.0021 0.2468 0.052 Uiso 1 1 calc R . .
H12G H 1.0752 0.0803 0.2280 0.052 Uiso 1 1 calc R . .
C123 C 0.765(2) 0.0140(15) 0.2208(8) 0.054(7) Uani 1 1 d . . .
H12F H 0.7240 -0.0216 0.2081 0.065 Uiso 1 1 calc R . .
C143 C 1.036(2) 0.5471(14) 0.3186(5) 0.041(6) Uani 1 1 d . . .
H14I H 1.0389 0.6031 0.3235 0.050 Uiso 1 1 calc R . .
C142 C 1.050(3) 0.4915(18) 0.3405(7) 0.063(8) Uani 1 1 d . . .
H14J H 1.0674 0.5082 0.3608 0.076 Uiso 1 1 calc R . .
C132 C 0.725(2) 0.1811(17) 0.3646(6) 0.048(6) Uani 1 1 d . . .
H14K H 0.7038 0.1359 0.3763 0.057 Uiso 1 1 calc R . .
C101 C 1.196(2) 0.250(2) 0.3491(8) 0.063(8) Uani 1 1 d . . .
H10J H 1.2272 0.2740 0.3681 0.075 Uiso 1 1 calc R . .
H10K H 1.2171 0.1926 0.3481 0.075 Uiso 1 1 calc R . .
C111 C 1.163(2) 0.2867(16) 0.2349(7) 0.050(7) Uani 1 1 d . . .
C105 C 1.105(3) 0.0326(17) 0.2982(7) 0.063(8) Uani 1 1 d . . .
H10L H 1.1600 0.0479 0.3135 0.075 Uiso 1 1 calc R . .
H10M H 1.1246 -0.0202 0.2894 0.075 Uiso 1 1 calc R . .
C102 C 1.2297(19) 0.2906(16) 0.3245(7) 0.046(7) Uani 1 1 d . . .
H10N H 1.3049 0.3000 0.3280 0.055 Uiso 1 1 calc R . .
H10O H 1.1959 0.3445 0.3241 0.055 Uiso 1 1 calc R . .
C140 C 1.046(2) 0.3427(13) 0.3597(6) 0.048(6) Uani 1 1 d . . .
H14L H 1.0982 0.3608 0.3755 0.058 Uiso 1 1 calc R . .
H14M H 0.9781 0.3405 0.3692 0.058 Uiso 1 1 calc R . .
C103 C 1.260(2) 0.172(2) 0.2895(8) 0.066(8) Uani 1 1 d . . .
H10Q H 1.3343 0.1793 0.2856 0.079 Uiso 1 1 calc R . .
H10R H 1.2559 0.1449 0.3095 0.079 Uiso 1 1 calc R . .
C1S1 C 0.559(2) 0.2903(16) 0.2240(8) 0.054(7) Uani 1 1 d . . .
C1S2 C 0.491(4) 0.5099(18) 0.1357(10) 0.087(12) Uani 1 1 d . . .
C1S3 C 0.085(2) 0.2771(16) 0.0931(7) 0.049(7) Uani 1 1 d . . .
C1S4 C 0.392(3) 0.4080(18) 0.4121(7) 0.062(8) Uani 1 1 d . . .
C1S5 C 0.395(3) 0.1076(17) 0.4087(8) 0.069(9) Uani 1 1 d . . .
C1S6 C 0.360(3) 0.0478(18) 0.1904(8) 0.067(9) Uani 1 1 d . . .
S1 S 0.5598(5) 0.2949(4) 0.26707(15) 0.0389(14) Uani 1 1 d . . .
S2 S 0.3771(7) 0.4422(4) 0.12714(18) 0.0584(18) Uani 1 1 d . . .
S3 S 0.0930(5) 0.2860(3) 0.05031(15) 0.0427(14) Uani 1 1 d . . .
S4 S 0.3172(6) 0.4920(4) 0.42650(18) 0.0566(18) Uani 1 1 d . . .
S5 S 0.3156(7) 0.0226(4) 0.39372(18) 0.0571(18) Uani 1 1 d . . .
S6 S 0.4149(6) -0.0548(4) 0.19246(17) 0.0556(17) Uani 1 1 d . . .
F3S1 F 0.569(2) 0.3647(12) 0.2117(5) 0.105(9) Uani 1 1 d . . .
F2S1 F 0.6334(17) 0.2401(11) 0.2162(4) 0.071(5) Uani 1 1 d . . .
F1S1 F 0.471(2) 0.2616(14) 0.2132(6) 0.098(8) Uani 1 1 d . . .
F3S2 F 0.477(2) 0.5648(16) 0.1575(7) 0.117(8) Uiso 1 1 d . . .
F2S2 F 0.510(3) 0.5582(18) 0.1116(7) 0.125(9) Uiso 1 1 d . . .
F1S2 F 0.573(5) 0.461(3) 0.1481(14) 0.24(2) Uiso 1 1 d . . .
F3S3 F 0.1723(16) 0.2340(10) 0.1033(4) 0.068(5) Uani 1 1 d . . .
F2S3 F 0.093(3) 0.3470(13) 0.1064(5) 0.123(11) Uani 1 1 d . . .
F1S3 F 0.000(2) 0.2366(13) 0.0992(5) 0.091(7) Uani 1 1 d . . .
F3S4 F 0.484(2) 0.3987(15) 0.4214(7) 0.120(10) Uani 1 1 d . . .
F2S4 F 0.397(2) 0.4090(12) 0.3798(5) 0.095(7) Uani 1 1 d . . .
F1S4 F 0.346(3) 0.3338(11) 0.4175(5) 0.134(12) Uani 1 1 d . . .
F3S5 F 0.346(3) 0.1803(11) 0.4050(5) 0.116(10) Uani 1 1 d . . .
F2S5 F 0.422(2) 0.0993(12) 0.4383(5) 0.101(8) Uani 1 1 d . . .
F1S5 F 0.489(2) 0.1140(13) 0.3946(7) 0.109(8) Uani 1 1 d . . .
F3S6 F 0.3843(19) 0.0953(12) 0.2161(5) 0.086(6) Uani 1 1 d . . .
F2S6 F 0.265(2) 0.0528(15) 0.1821(6) 0.111(8) Uani 1 1 d . . .
F1S6 F 0.406(2) 0.0935(11) 0.1686(4) 0.083(6) Uani 1 1 d . . .
O1W O 0.3983(14) 0.2873(9) 0.0566(4) 0.039(4) Uani 1 1 d . . .
O2W O 0.8618(13) 0.2999(9) 0.2624(4) 0.040(4) Uani 1 1 d . . .
O3S1 O 0.479(2) 0.3555(12) 0.2733(5) 0.067(6) Uani 1 1 d . . .
O2S1 O 0.5498(17) 0.2132(11) 0.2778(5) 0.058(5) Uani 1 1 d U . .
O1S1 O 0.6579(15) 0.3321(11) 0.2743(4) 0.053(5) Uani 1 1 d . . .
O3S2 O 0.362(2) 0.4018(15) 0.1566(6) 0.088(7) Uiso 1 1 d . . .
O2S2 O 0.426(3) 0.3890(17) 0.1054(7) 0.100(8) Uiso 1 1 d . . .
O1S2 O 0.298(6) 0.501(4) 0.1174(15) 0.21(2) Uiso 1 1 d . . .
O3S3 O 0.0846(18) 0.2069(9) 0.0397(5) 0.059(5) Uani 1 1 d . . .
O2S3 O -0.002(2) 0.3342(18) 0.0437(7) 0.111(13) Uani 1 1 d . . .
O1S3 O 0.1933(13) 0.3281(10) 0.0470(4) 0.048(4) Uani 1 1 d . . .
O3S4 O 0.219(2) 0.484(2) 0.4093(6) 0.091(8) Uani 1 1 d . . .
O2S4 O 0.382(2) 0.5623(10) 0.4191(5) 0.070(6) Uani 1 1 d . . .
O1S4 O 0.3152(19) 0.4743(13) 0.4597(5) 0.065(5) Uani 1 1 d . . .
O3S5 O 0.2261(18) 0.0263(16) 0.4123(6) 0.078(7) Uani 1 1 d . . .
O2S5 O 0.294(2) 0.0442(11) 0.3611(4) 0.064(6) Uani 1 1 d . . .
O1S5 O 0.382(2) -0.0482(11) 0.4004(5) 0.070(6) Uani 1 1 d . . .
O3S6 O 0.5226(16) -0.0424(12) 0.2036(5) 0.067(6) Uani 1 1 d . . .
O2S6 O 0.352(2) -0.0907(15) 0.2157(6) 0.087(8) Uani 1 1 d . . .
O1S6 O 0.396(2) -0.0890(11) 0.1617(5) 0.078(7) Uani 1 1 d . . .

loop_
_atom_site_aniso_label
_atom_site_aniso_U_11
_atom_site_aniso_U_22
_atom_site_aniso_U_33
_atom_site_aniso_U_23
_atom_site_aniso_U_13
_atom_site_aniso_U_12
Gd1 0.0431(8) 0.0377(7) 0.0437(8) 0.0012(5) 0.0011(6) -0.0035(5)
Gd2 0.0428(8) 0.0372(7) 0.0429(8) 0.0012(5) 0.0037(6) 0.0001(5)
N5 0.047(5) 0.047(5) 0.047(5) -0.0010(10) 0.0020(11) 0.0001(10)
N8 0.037(13) 0.059(12) 0.047(13) -0.003(9) 0.007(10) -0.004(10)
N6 0.041(12) 0.034(10) 0.043(11) -0.002(7) 0.009(10) 0.021(8)
N7 0.041(14) 0.052(12) 0.061(15) 0.032(11) -0.012(11) -0.011(10)
N3 0.051(16) 0.080(18) 0.10(2) 0.033(16) 0.040(16) -0.001(13)
N1 0.09(2) 0.050(12) 0.041(12) -0.001(9) 0.025(13) 0.032(13)
N4 0.061(17) 0.065(15) 0.073(18) -0.034(13) 0.038(14) -0.002(12)
N2 0.069(7) 0.068(7) 0.069(7) -0.0004(10) 0.0030(11) 0.0001(10)
N14 0.061(15) 0.030(9) 0.053(13) -0.003(8) 0.012(11) 0.005(9)
N17 0.042(12) 0.042(10) 0.046(12) 0.003(8) 0.015(10) 0.012(9)
N13 0.076(19) 0.052(13) 0.062(16) 0.011(11) 0.024(14) 0.026(12)
N12 0.035(12) 0.035(10) 0.073(16) -0.022(10) -0.009(11) 0.012(8)
N18 0.028(11) 0.028(9) 0.067(14) 0.033(9) 0.021(10) 0.009(7)
N15 0.041(12) 0.054(11) 0.032(11) 0.008(8) 0.012(9) 0.004(9)
N16 0.030(12) 0.029(9) 0.093(18) 0.010(10) 0.013(11) -0.023(8)
N11 0.057(16) 0.043(11) 0.067(15) -0.005(10) -0.011(12) -0.017(11)
C15 0.037(15) 0.037(13) 0.07(2) 0.004(12) -0.002(15) -0.007(11)
C7 0.06(2) 0.09(2) 0.045(18) -0.014(15) -0.002(15) 0.015(17)
C5 0.11(4) 0.026(14) 0.15(4) -0.017(17) 0.08(3) -0.018(16)
C25 0.19(5) 0.025(14) 0.13(3) -0.005(17) -0.10(3) 0.05(2)
C14 0.053(18) 0.050(15) 0.08(2) 0.020(15) -0.004(16) 0.016(14)
C40 0.051(17) 0.059(16) 0.044(15) -0.010(11) 0.002(13) -0.032(13)
C35 0.016(12) 0.037(12) 0.08(2) -0.003(12) 0.007(12) 0.016(9)
C21 0.046(15) 0.030(11) 0.042(13) -0.017(9) 0.014(11) 0.001(9)
C10 0.08(2) 0.040(13) 0.033(13) -0.009(10) 0.008(14) 0.012(13)
C32 0.063(19) 0.040(13) 0.057(16) 0.006(11) 0.013(14) 0.012(12)
C923 0.046(16) 0.043(13) 0.053(16) -0.005(11) 0.005(13) 0.018(11)
C44 0.14(4) 0.059(17) 0.06(2) 0.024(15) 0.04(2) -0.01(2)
C45 0.09(3) 0.045(14) 0.030(14) 0.009(10) 0.015(15) -0.002(13)
C13 0.052(18) 0.053(16) 0.07(2) 0.032(14) -0.010(16) -0.020(13)
C30 0.045(17) 0.039(13) 0.07(2) 0.037(13) 0.002(14) 0.011(11)
C22 0.059(18) 0.052(14) 0.042(14) -0.002(11) -0.018(13) 0.003(12)
C23 0.055(19) 0.064(16) 0.067(19) 0.037(15) 0.005(15) 0.011(14)
C20 0.042(16) 0.064(16) 0.048(15) -0.001(12) 0.003(12) -0.007(12)
C33 0.025(13) 0.056(14) 0.061(17) 0.000(12) -0.005(12) -0.016(11)
C31 0.019(12) 0.056(14) 0.035(14) 0.013(10) -0.005(10) -0.015(10)
C6 0.08(3) 0.09(3) 0.11(3) 0.01(2) 0.00(2) 0.06(2)
C43 0.09(2) 0.031(12) 0.054(16) -0.016(11) 0.015(16) -0.011(13)
C42 0.052(16) 0.034(11) 0.040(13) -0.012(9) -0.003(12) -0.011(10)
C34 0.039(15) 0.050(13) 0.065(17) 0.021(12) 0.008(13) -0.019(11)
C12 0.062(18) 0.030(12) 0.057(16) 0.013(11) 0.008(14) -0.003(11)
C8 0.16(5) 0.10(3) 0.05(2) -0.027(19) 0.02(2) 0.01(3)
C3 0.079(10) 0.079(10) 0.078(10) -0.0001(10) 0.0034(11) 0.0001(10)
C41 0.051(17) 0.037(12) 0.062(17) 0.003(11) 0.012(14) 0.011(11)
C11 0.060(17) 0.015(10) 0.066(17) -0.007(9) 0.001(14) 0.006(10)
C121 0.044(15) 0.031(11) 0.035(13) -0.011(9) 0.005(11) -0.001(10)
C104 0.031(15) 0.061(16) 0.07(2) 0.000(14) -0.007(14) 0.036(13)
C133 0.06(2) 0.071(19) 0.07(2) 0.000(16) -0.003(17) -0.009(15)
C131 0.070(19) 0.032(12) 0.041(13) 0.018(9) 0.019(13) 0.020(11)
C108 0.07(2) 0.076(18) 0.027(13) 0.000(11) -0.005(13) 0.001(15)
C125 0.038(15) 0.019(10) 0.08(2) -0.012(11) 0.004(14) -0.009(9)
C112 0.055(18) 0.048(14) 0.069(19) -0.002(12) 0.029(16) 0.003(12)
C110 0.07(2) 0.053(14) 0.025(12) -0.003(10) 0.014(12) 0.009(13)
C141 0.050(15) 0.018(9) 0.047(14) -0.021(8) 0.019(12) -0.013(9)
C115 0.049(17) 0.046(14) 0.07(2) 0.017(13) -0.016(15) -0.014(13)
C145 0.035(15) 0.054(15) 0.038(15) -0.012(11) -0.002(12) -0.008(11)
C106 0.055(18) 0.025(12) 0.070(19) 0.011(11) 0.004(15) -0.008(11)
C134 0.037(15) 0.063(17) 0.08(2) -0.006(14) 0.018(15) 0.022(13)
C144 0.07(2) 0.020(9) 0.040(14) 0.007(9) 0.002(13) -0.001(10)
C135 0.012(11) 0.083(17) 0.044(14) -0.011(12) 0.001(10) 0.013(11)
C130 0.035(15) 0.072(17) 0.059(17) 0.001(13) 0.018(13) -0.017(13)
C107 0.049(17) 0.044(14) 0.08(2) -0.015(13) 0.022(16) 0.000(12)
C114 0.045(16) 0.055(14) 0.054(17) 0.008(12) -0.005(13) -0.020(12)
C122 0.049(17) 0.058(15) 0.057(17) 0.003(12) -0.010(14) -0.015(13)
C124 0.049(19) 0.056(17) 0.12(3) 0.006(18) -0.01(2) -0.023(14)
C113 0.056(19) 0.058(16) 0.053(17) 0.005(12) 0.009(14) -0.007(13)
C120 0.046(17) 0.046(13) 0.038(15) -0.013(10) -0.009(12) -0.009(12)
C123 0.038(15) 0.037(12) 0.09(2) -0.014(12) -0.003(14) 0.012(11)
C143 0.062(18) 0.036(12) 0.025(11) -0.005(9) -0.002(12) -0.003(11)
C142 0.07(2) 0.066(18) 0.050(17) -0.022(13) 0.008(16) -0.022(16)
C132 0.032(13) 0.068(16) 0.043(14) 0.000(11) 0.010(11) -0.012(12)
C101 0.025(14) 0.082(19) 0.08(2) -0.005(17) -0.034(15) 0.007(13)
C111 0.023(12) 0.060(15) 0.068(18) 0.025(13) -0.012(12) 0.003(11)
C105 0.06(2) 0.057(16) 0.069(19) -0.027(14) -0.014(16) 0.024(14)
C102 0.013(11) 0.046(14) 0.08(2) 0.011(12) -0.018(12) -0.009(10)
C140 0.063(18) 0.027(11) 0.056(16) -0.002(10) 0.012(14) 0.003(11)
C103 0.027(14) 0.10(2) 0.07(2) -0.012(17) -0.003(14) -0.011(14)
C1S1 0.044(17) 0.047(15) 0.07(2) -0.016(12) 0.001(14) -0.004(12)
C1S2 0.10(3) 0.040(15) 0.12(3) 0.004(17) 0.04(3) -0.020(16)
C1S3 0.037(16) 0.055(15) 0.056(17) 0.001(12) 0.001(13) 0.014(12)
C1S4 0.07(2) 0.063(17) 0.049(17) -0.014(13) -0.006(15) -0.023(16)
C1S5 0.08(2) 0.049(16) 0.08(2) -0.006(14) 0.000(19) 0.032(15)
C1S6 0.07(2) 0.054(16) 0.08(2) 0.015(15) -0.006(18) -0.013(15)
S1 0.030(3) 0.045(3) 0.042(3) 0.005(2) 0.004(3) -0.001(2)
S2 0.063(5) 0.052(4) 0.060(4) -0.009(3) 0.003(4) -0.002(3)
S3 0.041(3) 0.038(3) 0.049(4) -0.006(2) 0.006(3) 0.001(2)
S4 0.047(4) 0.066(4) 0.056(4) 0.012(3) 0.002(3) -0.011(3)
S5 0.054(4) 0.060(4) 0.058(4) 0.006(3) 0.003(3) 0.006(3)
S6 0.055(4) 0.056(4) 0.055(4) 0.012(3) -0.003(3) -0.005(3)
F3S1 0.17(3) 0.060(11) 0.084(14) -0.019(10) -0.011(16) 0.035(13)
F2S1 0.084(14) 0.069(10) 0.061(11) -0.012(8) 0.006(10) 0.032(10)
F1S1 0.10(2) 0.089(14) 0.102(18) -0.032(13) -0.027(15) 0.016(13)
F3S3 0.084(14) 0.063(10) 0.058(10) 0.011(7) 0.003(10) 0.043(9)
F2S3 0.22(3) 0.090(15) 0.058(12) -0.002(10) 0.019(16) 0.098(18)
F1S3 0.11(2) 0.091(14) 0.072(14) 0.014(11) 0.027(13) -0.011(13)
F3S4 0.11(2) 0.090(15) 0.16(3) -0.040(15) -0.053(19) 0.041(14)
F2S4 0.13(2) 0.073(12) 0.081(14) -0.015(10) 0.013(14) 0.017(12)
F1S4 0.27(4) 0.044(10) 0.085(15) 0.009(9) 0.007(19) -0.058(15)
F3S5 0.19(3) 0.057(11) 0.100(16) -0.030(10) -0.062(18) 0.029(13)
F2S5 0.14(2) 0.081(13) 0.076(14) 0.009(10) -0.041(14) -0.008(13)
F1S5 0.092(19) 0.083(14) 0.15(2) -0.029(14) 0.021(17) -0.022(13)
F3S6 0.097(16) 0.080(12) 0.083(14) -0.028(10) 0.006(12) -0.001(11)
F2S6 0.10(2) 0.111(17) 0.12(2) 0.042(14) -0.006(16) 0.001(14)
F1S6 0.123(19) 0.068(11) 0.060(11) 0.013(8) 0.018(12) -0.020(11)
O1W 0.040(10) 0.040(8) 0.037(9) -0.007(6) 0.009(7) 0.002(7)
O2W 0.025(8) 0.042(8) 0.053(10) 0.005(7) -0.006(7) 0.012(6)
O3S1 0.085(18) 0.055(11) 0.060(13) 0.003(9) -0.022(12) 0.002(11)
O2S1 0.058(5) 0.057(5) 0.058(5) 0.0000(10) 0.0026(11) -0.0001(10)
O1S1 0.048(11) 0.059(10) 0.050(11) -0.017(8) -0.008(9) 0.015(8)
O3S3 0.080(15) 0.021(8) 0.074(13) -0.004(7) -0.010(11) 0.004(8)
O2S3 0.064(17) 0.13(2) 0.13(2) -0.084(19) -0.082(17) 0.068(16)
O1S3 0.024(9) 0.052(9) 0.068(12) 0.002(8) -0.010(8) 0.005(7)
O3S4 0.050(14) 0.15(2) 0.069(16) 0.009(15) 0.002(13) 0.004(15)
O2S4 0.085(17) 0.036(9) 0.091(16) 0.013(9) 0.023(13) -0.020(9)
O1S4 0.074(15) 0.075(13) 0.047(11) 0.015(9) 0.015(11) -0.007(11)
O3S5 0.050(14) 0.107(17) 0.079(16) -0.028(13) 0.015(12) 0.015(12)
O2S5 0.096(17) 0.056(11) 0.042(10) 0.014(8) 0.009(11) 0.016(11)
O1S5 0.085(17) 0.051(11) 0.070(14) 0.002(9) -0.026(13) 0.012(10)
O3S6 0.051(13) 0.063(11) 0.088(15) -0.041(10) -0.001(11) -0.014(9)
O2S6 0.071(16) 0.092(16) 0.097(18) 0.067(14) -0.018(14) -0.016(12)
O1S6 0.14(2) 0.047(10) 0.048(11) 0.009(8) -0.016(13) -0.022(12)

loop_
_atom_type_symbol
_atom_type_description
_atom_type_scat_dispersion_real
_atom_type_scat_dispersion_imag
_atom_type_scat_source
C C 0.0030 0.0020 'International Tables Vol C Tables 4.2.6.8 and 6.1.1.4'
H H 0.0000 0.0000 'International Tables Vol C Tables 4.2.6.8 and 6.1.1.4'
F F 0.0170 0.0100 'International Tables Vol C Tables 4.2.6.8 and 6.1.1.4'
Gd Gd -0.1075 3.9126 'International Tables Vol C Tables 4.2.6.8 and 6.1.1.4'
N N 0.0060 0.0030 'International Tables Vol C Tables 4.2.6.8 and 6.1.1.4'
O O 0.0110 0.0060 'International Tables Vol C Tables 4.2.6.8 and 6.1.1.4'
S S 0.1250 0.1230 'International Tables Vol C Tables 4.2.6.8 and 6.1.1.4'

loop_
_geom_angle_atom_site_label_1
_geom_angle_atom_site_label_2
_geom_angle_atom_site_label_3
_geom_angle
_geom_angle_site_symmetry_1
_geom_angle_site_symmetry_3
_geom_angle_publ_flag
O1W Gd1 N5 72.6(6) . . ?
O1W Gd1 N4 126.7(6) . . ?
N5 Gd1 N4 75.3(8) . . ?
O1W Gd1 N6 72.6(6) . . ?
N5 Gd1 N6 83.0(7) . . ?
N4 Gd1 N6 142.5(8) . . ?
O1W Gd1 N8 70.2(6) . . ?
N5 Gd1 N8 86.2(6) . . ?
N4 Gd1 N8 66.2(7) . . ?
N6 Gd1 N8 142.9(6) . . ?
O1W Gd1 N7 71.6(7) . . ?
N5 Gd1 N7 144.2(7) . . ?
N4 Gd1 N7 128.4(9) . . ?
N6 Gd1 N7 86.3(7) . . ?
N8 Gd1 N7 82.1(7) . . ?
O1W Gd1 N3 126.1(7) . . ?
N5 Gd1 N3 143.1(8) . . ?
N4 Gd1 N3 68.2(9) . . ?
N6 Gd1 N3 130.7(8) . . ?
N8 Gd1 N3 74.2(9) . . ?
N7 Gd1 N3 64.4(7) . . ?
O1W Gd1 N1 128.7(6) . . ?
N5 Gd1 N1 64.7(6) . . ?
N4 Gd1 N1 68.1(9) . . ?
N6 Gd1 N1 75.1(8) . . ?
N8 Gd1 N1 130.6(8) . . ?
N7 Gd1 N1 143.7(8) . . ?
N3 Gd1 N1 105.2(8) . . ?
O1W Gd1 N2 126.1(8) . . ?
N5 Gd1 N2 130.9(7) . . ?
N4 Gd1 N2 107.2(8) . . ?
N6 Gd1 N2 65.7(7) . . ?
N8 Gd1 N2 141.0(8) . . ?
N7 Gd1 N2 73.0(9) . . ?
N3 Gd1 N2 68.1(10) . . ?
N1 Gd1 N2 71.0(8) . . ?
O2W Gd2 N17 71.7(6) . . ?
O2W Gd2 N16 74.4(6) . . ?
N17 Gd2 N16 86.2(7) . . ?
O2W Gd2 N15 71.7(6) . . ?
N17 Gd2 N15 143.4(7) . . ?
N16 Gd2 N15 84.6(7) . . ?
O2W Gd2 N18 71.0(6) . . ?
N17 Gd2 N18 81.7(6) . . ?
N16 Gd2 N18 145.3(7) . . ?
N15 Gd2 N18 86.1(6) . . ?
O2W Gd2 N12 127.5(7) . . ?
N17 Gd2 N12 133.6(7) . . ?
N16 Gd2 N12 65.3(7) . . ?
N15 Gd2 N12 72.4(7) . . ?
N18 Gd2 N12 141.6(7) . . ?
O2W Gd2 N13 126.8(8) . . ?
N17 Gd2 N13 66.1(7) . . ?
N16 Gd2 N13 71.9(8) . . ?
N15 Gd2 N13 141.7(7) . . ?
N18 Gd2 N13 129.9(7) . . ?
N12 Gd2 N13 70.4(7) . . ?
O2W Gd2 N14 126.7(6) . . ?
N17 Gd2 N14 72.4(7) . . ?
N16 Gd2 N14 139.6(7) . . ?
N15 Gd2 N14 132.3(7) . . ?
N18 Gd2 N14 66.0(6) . . ?
N12 Gd2 N14 105.8(7) . . ?
N13 Gd2 N14 68.2(8) . . ?
O2W Gd2 N11 126.7(6) . . ?
N17 Gd2 N11 139.9(7) . . ?
N16 Gd2 N11 130.8(7) . . ?
N15 Gd2 N11 66.9(7) . . ?
N18 Gd2 N11 74.3(6) . . ?
N12 Gd2 N11 68.1(7) . . ?
N13 Gd2 N11 106.5(8) . . ?
N14 Gd2 N11 68.6(7) . . ?
C15 N5 C11 111(2) . . ?
C15 N5 Gd1 126.0(16) . . ?
C11 N5 Gd1 121.9(13) . . ?
C45 N8 C41 122(3) . . ?
C45 N8 Gd1 120.0(18) . . ?
C41 N8 Gd1 118.0(17) . . ?
C21 N6 C25 117(3) . . ?
C21 N6 Gd1 118.7(15) . . ?
C25 N6 Gd1 123.3(19) . . ?
C35 N7 C31 122(2) . . ?
C35 N7 Gd1 118.9(17) . . ?
C31 N7 Gd1 118.0(16) . . ?
C6 N3 C30 107(3) . . ?
C6 N3 C7 111(3) . . ?
C30 N3 C7 106(3) . . ?
C6 N3 Gd1 114(2) . . ?
C30 N3 Gd1 112.7(18) . . ?
C7 N3 Gd1 106.3(16) . . ?
C2 N1 C10 113(3) . . ?
C2 N1 C3 109(2) . . ?
C10 N1 C3 108(2) . . ?
C2 N1 Gd1 111(2) . . ?
C10 N1 Gd1 110.8(15) . . ?
C3 N1 Gd1 104.6(18) . . ?
C8 N4 C40 110(3) . . ?
C8 N4 C1 108(2) . . ?
C40 N4 C1 107(2) . . ?
C8 N4 Gd1 116(3) . . ?
C40 N4 Gd1 106.8(16) . . ?
C1 N4 Gd1 108(2) . . ?
C4 N2 C20 111(3) . . ?
C4 N2 C5 110(3) . . ?
C20 N2 C5 113(2) . . ?
C4 N2 Gd1 109(2) . . ?
C20 N2 Gd1 109.7(18) . . ?
C5 N2 Gd1 104.1(19) . . ?
C140 N14 C101 109(2) . . ?
C140 N14 C108 108(2) . . ?
C101 N14 C108 109(2) . . ?
C140 N14 Gd2 112.6(16) . . ?
C101 N14 Gd2 108.3(17) . . ?
C108 N14 Gd2 109.9(15) . . ?
C135 N17 C131 115(2) . . ?
C135 N17 Gd2 125.4(17) . . ?
C131 N17 Gd2 119.3(14) . . ?
C107 N13 C130 110(2) . . ?
C107 N13 C106 107(2) . . ?
C130 N13 C106 106(2) . . ?
C107 N13 Gd2 111.5(19) . . ?
C130 N13 Gd2 112.9(17) . . ?
C106 N13 Gd2 108.6(16) . . ?
C120 N12 C105 105(2) . . ?
C120 N12 C104 112(2) . . ?
C105 N12 C104 108(2) . . ?
C120 N12 Gd2 111.9(16) . . ?
C105 N12 Gd2 108.4(16) . . ?
C104 N12 Gd2 111.6(14) . . ?
C145 N18 C141 114(2) . . ?
C145 N18 Gd2 125.4(18) . . ?
C141 N18 Gd2 120.3(12) . . ?
C111 N15 C115 114(2) . . ?
C111 N15 Gd2 120.4(18) . . ?
C115 N15 Gd2 125.6(18) . . ?
C125 N16 C121 112(2) . . ?
C125 N16 Gd2 125.5(16) . . ?
C121 N16 Gd2 121.3(16) . . ?
C103 N11 C110 117(2) . . ?
C103 N11 C102 113(2) . . ?
C110 N11 C102 116.4(19) . . ?
C103 N11 Gd2 104.2(15) . . ?
C110 N11 Gd2 102.7(18) . . ?
C102 N11 Gd2 99.9(16) . . ?
N5 C15 C14 126(3) . . ?
N5 C15 H15A 117.2 . . ?
C14 C15 H15A 117.2 . . ?
C8 C7 N3 107(3) . . ?
C8 C7 H7A 110.3 . . ?
N3 C7 H7A 110.3 . . ?
C8 C7 H7B 110.3 . . ?
N3 C7 H7B 110.3 . . ?
H7A C7 H7B 108.6 . . ?
C6 C5 N2 112(3) . . ?
C6 C5 H5A 109.2 . . ?
N2 C5 H5A 109.2 . . ?
C6 C5 H5B 109.2 . . ?
N2 C5 H5B 109.2 . . ?
H5A C5 H5B 107.9 . . ?
C23 C25 N6 118(3) . . ?
C23 C25 H25A 121.1 . . ?
N6 C25 H25A 121.1 . . ?
C13 C14 C15 122(3) . . ?
C13 C14 H14A 119.1 . . ?
C15 C14 H14A 119.1 . . ?
N4 C40 C41 116(2) . . ?
N4 C40 H40A 108.3 . . ?
C41 C40 H40A 108.3 . . ?
N4 C40 H40B 108.3 . . ?
C41 C40 H40B 108.3 . . ?
H40A C40 H40B 107.4 . . ?
C2 C1 N4 109(3) . . ?
C2 C1 H1A 110.0 . . ?
N4 C1 H1A 110.0 . . ?
C2 C1 H1B 110.0 . . ?
N4 C1 H1B 110.0 . . ?
H1A C1 H1B 108.4 . . ?
N7 C35 C34 122(3) . . ?
N7 C35 H35A 119.1 . . ?
C34 C35 H35A 119.1 . . ?
C22 C21 N6 121(2) . . ?
C22 C21 C20 122(2) . . ?
N6 C21 C20 117(2) . . ?
N1 C10 C11 116(2) . . ?
N1 C10 H10A 108.4 . . ?
C11 C10 H10A 108.4 . . ?
N1 C10 H10P 108.4 . . ?
C11 C10 H10P 108.4 . . ?
H10A C10 H10P 107.5 . . ?
C33 C32 C31 118(2) . . ?
C33 C32 H32A 121.1 . . ?
C31 C32 H32A 121.1 . . ?
C23 C923 C22 113(3) . . ?
C23 C923 H23A 123.5 . . ?
C22 C923 H23A 123.5 . . ?
C43 C44 C45 123(3) . . ?
C43 C44 H44A 118.7 . . ?
C45 C44 H44A 118.7 . . ?
N8 C45 C44 115(3) . . ?
N8 C45 H45A 122.3 . . ?
C44 C45 H45A 122.3 . . ?
C14 C13 C12 119(3) . . ?
C14 C13 H13A 120.3 . . ?
C12 C13 H13A 120.3 . . ?
C31 C30 N3 114(2) . . ?
C31 C30 H30A 108.7 . . ?
N3 C30 H30A 108.7 . . ?
C31 C30 H30B 108.7 . . ?
N3 C30 H30B 108.7 . . ?
H30A C30 H30B 107.6 . . ?
C21 C22 C923 125(2) . . ?
C21 C22 H22A 117.4 . . ?
C923 C22 H22A 117.4 . . ?
C923 C23 C25 123(3) . . ?
C923 C23 H23B 118.7 . . ?
C25 C23 H23B 118.7 . . ?
N2 C20 C21 116(2) . . ?
N2 C20 H20A 108.2 . . ?
C21 C20 H20A 108.2 . . ?
N2 C20 H20B 108.2 . . ?
C21 C20 H20B 108.2 . . ?
H20A C20 H20B 107.4 . . ?
C32 C33 C34 121(3) . . ?
C32 C33 H33A 119.5 . . ?
C34 C33 H33A 119.5 . . ?
N7 C31 C32 120(2) . . ?
N7 C31 C30 120(2) . . ?
C32 C31 C30 120(2) . . ?
N3 C6 C5 113(3) . . ?
N3 C6 H6A 108.9 . . ?
C5 C6 H6A 108.9 . . ?
N3 C6 H6B 108.9 . . ?
C5 C6 H6B 108.9 . . ?
H6A C6 H6B 107.7 . . ?
C42 C43 C44 119(3) . . ?
C42 C43 H43A 120.4 . . ?
C44 C43 H43A 120.4 . . ?
C43 C42 C41 118(3) . . ?
C43 C42 H42A 120.9 . . ?
C41 C42 H42A 120.9 . . ?
C33 C34 C35 117(2) . . ?
C33 C34 H34A 121.4 . . ?
C35 C34 H34A 121.4 . . ?
C11 C12 C13 113(2) . . ?
C11 C12 H12A 123.5 . . ?
C13 C12 H12A 123.5 . . ?
N4 C8 C7 118(4) . . ?
N4 C8 H8A 107.9 . . ?
C7 C8 H8A 107.9 . . ?
N4 C8 H8B 107.9 . . ?
C7 C8 H8B 107.9 . . ?
H8A C8 H8B 107.2 . . ?
N2 C4 C3 119(4) . . ?
N2 C4 H4A 107.7 . . ?
C3 C4 H4A 107.7 . . ?
N2 C4 H4B 107.7 . . ?
C3 C4 H4B 107.7 . . ?
H4A C4 H4B 107.1 . . ?
C4 C3 N1 111(3) . . ?
C4 C3 H3A 109.3 . . ?
N1 C3 H3A 109.3 . . ?
C4 C3 H3B 109.3 . . ?
N1 C3 H3B 109.3 . . ?
H3A C3 H3B 108.0 . . ?
N8 C41 C42 122(2) . . ?
N8 C41 C40 114(2) . . ?
C42 C41 C40 123(2) . . ?
N5 C11 C12 129(2) . . ?
N5 C11 C10 114.8(18) . . ?
C12 C11 C10 116(2) . . ?
N1 C2 C1 117(4) . . ?
N1 C2 H2A 108.1 . . ?
C1 C2 H2A 108.1 . . ?
N1 C2 H2B 108.1 . . ?
C1 C2 H2B 108.1 . . ?
H2A C2 H2B 107.3 . . ?
N16 C121 C122 125(3) . . ?
N16 C121 C120 114(2) . . ?
C122 C121 C120 120(2) . . ?
C103 C104 N12 111(3) . . ?
C103 C104 H10B 109.5 . . ?
N12 C104 H10B 109.5 . . ?
C103 C104 H10C 109.5 . . ?
N12 C104 H10C 109.5 . . ?
H10B C104 H10C 108.1 . . ?
C134 C133 C132 121(3) . . ?
C134 C133 H14B 119.6 . . ?
C132 C133 H14B 119.6 . . ?
N17 C131 C132 123(2) . . ?
N17 C131 C130 119(2) . . ?
C132 C131 C130 118(2) . . ?
C107 C108 N14 110(2) . . ?
C107 C108 H10D 109.8 . . ?
N14 C108 H10D 109.8 . . ?
C107 C108 H10E 109.8 . . ?
N14 C108 H10E 109.8 . . ?
H10D C108 H10E 108.2 . . ?
N16 C125 C124 129(3) . . ?
N16 C125 H12B 115.6 . . ?
C124 C125 H12B 115.6 . . ?
C111 C112 C113 119(3) . . ?
C111 C112 H11A 120.7 . . ?
C113 C112 H11A 120.7 . . ?
N11 C110 C111 117(2) . . ?
N11 C110 H11B 108.1 . . ?
C111 C110 H11B 108.1 . . ?
N11 C110 H11C 108.1 . . ?
C111 C110 H11C 108.1 . . ?
H11B C110 H11C 107.3 . . ?
N18 C141 C142 121(2) . . ?
N18 C141 C140 119.0(17) . . ?
C142 C141 C140 120(2) . . ?
C114 C115 N15 124(3) . . ?
C114 C115 H11D 118.0 . . ?
N15 C115 H11D 118.0 . . ?
N18 C145 C144 125(2) . . ?
N18 C145 H14C 117.7 . . ?
C144 C145 H14C 117.7 . . ?
N13 C106 C105 112(2) . . ?
N13 C106 H10F 109.2 . . ?
C105 C106 H10F 109.2 . . ?
N13 C106 H10G 109.2 . . ?
C105 C106 H10G 109.2 . . ?
H10F C106 H10G 107.9 . . ?
C133 C134 C135 118(3) . . ?
C133 C134 H14D 120.8 . . ?
C135 C134 H14D 120.8 . . ?
C143 C144 C145 120(2) . . ?
C143 C144 H14E 120.1 . . ?
C145 C144 H14E 120.1 . . ?
N17 C135 C134 126(3) . . ?
N17 C135 H14F 117.1 . . ?
C134 C135 H14F 117.1 . . ?
N13 C130 C131 108(2) . . ?
N13 C130 H14G 110.1 . . ?
C131 C130 H14G 110.1 . . ?
N13 C130 H14H 110.1 . . ?
C131 C130 H14H 110.1 . . ?
H14G C130 H14H 108.4 . . ?
N13 C107 C108 114(2) . . ?
N13 C107 H10H 108.8 . . ?
C108 C107 H10H 108.8 . . ?
N13 C107 H10I 108.8 . . ?
C108 C107 H10I 108.8 . . ?
H10H C107 H10I 107.7 . . ?
C115 C114 C113 119(3) . . ?
C115 C114 H11E 120.3 . . ?
C113 C114 H11E 120.3 . . ?
C121 C122 C123 118(3) . . ?
C121 C122 H12C 121.2 . . ?
C123 C122 H12C 121.2 . . ?
C123 C124 C125 118(3) . . ?
C123 C124 H12D 121.1 . . ?
C125 C124 H12D 121.1 . . ?
C112 C113 C114 117(3) . . ?
C112 C113 H11F 121.7 . . ?
C114 C113 H11F 121.7 . . ?
N12 C120 C121 118(2) . . ?
N12 C120 H12E 107.7 . . ?
C121 C120 H12E 107.7 . . ?
N12 C120 H12G 107.7 . . ?
C121 C120 H12G 107.7 . . ?
H12E C120 H12G 107.1 . . ?
C124 C123 C122 119(3) . . ?
C124 C123 H12F 120.6 . . ?
C122 C123 H12F 120.6 . . ?
C142 C143 C144 120(2) . . ?
C142 C143 H14I 120.2 . . ?
C144 C143 H14I 120.2 . . ?
C143 C142 C141 121(3) . . ?
C143 C142 H14J 119.6 . . ?
C141 C142 H14J 119.6 . . ?
C133 C132 C131 116(2) . . ?
C133 C132 H14K 121.8 . . ?
C131 C132 H14K 121.8 . . ?
C102 C101 N14 108(2) . . ?
C102 C101 H10J 110.0 . . ?
N14 C101 H10J 110.0 . . ?
C102 C101 H10K 110.0 . . ?
N14 C101 H10K 110.0 . . ?
H10J C101 H10K 108.4 . . ?
C112 C111 N15 127(3) . . ?
C112 C111 C110 117(3) . . ?
N15 C111 C110 116(3) . . ?
N12 C105 C106 116(2) . . ?
N12 C105 H10L 108.3 . . ?
C106 C105 H10L 108.3 . . ?
N12 C105 H10M 108.3 . . ?
C106 C105 H10M 108.3 . . ?
H10L C105 H10M 107.4 . . ?
C101 C102 N11 120(2) . . ?
C101 C102 H10N 107.4 . . ?
N11 C102 H10N 107.4 . . ?
C101 C102 H10O 107.4 . . ?
N11 C102 H10O 107.4 . . ?
H10N C102 H10O 106.9 . . ?
N14 C140 C141 113(2) . . ?
N14 C140 H14L 109.0 . . ?
C141 C140 H14L 109.0 . . ?
N14 C140 H14M 109.0 . . ?
C141 C140 H14M 109.0 . . ?
H14L C140 H14M 107.8 . . ?
C104 C103 N11 118(3) . . ?
C104 C103 H10Q 107.7 . . ?
N11 C103 H10Q 107.7 . . ?
C104 C103 H10R 107.7 . . ?
N11 C103 H10R 107.7 . . ?
H10Q C103 H10R 107.1 . . ?
F1S1 C1S1 F2S1 108(2) . . ?
F1S1 C1S1 F3S1 107(3) . . ?
F2S1 C1S1 F3S1 112(3) . . ?
F1S1 C1S1 S1 111(2) . . ?
F2S1 C1S1 S1 108(2) . . ?
F3S1 C1S1 S1 111.5(19) . . ?
F3S2 C1S2 F2S2 101(3) . . ?
F3S2 C1S2 F1S2 104(5) . . ?
F2S2 C1S2 F1S2 118(4) . . ?
F3S2 C1S2 S2 115(3) . . ?
F2S2 C1S2 S2 111(3) . . ?
F1S2 C1S2 S2 108(3) . . ?
F2S3 C1S3 F1S3 114(3) . . ?
F2S3 C1S3 F3S3 105(3) . . ?
F1S3 C1S3 F3S3 110(2) . . ?
F2S3 C1S3 S3 112(2) . . ?
F1S3 C1S3 S3 109(2) . . ?
F3S3 C1S3 S3 106.3(19) . . ?
F3S4 C1S4 F1S4 104(3) . . ?
F3S4 C1S4 F2S4 104(3) . . ?
F1S4 C1S4 F2S4 103(2) . . ?
F3S4 C1S4 S4 120(2) . . ?
F1S4 C1S4 S4 112(3) . . ?
F2S4 C1S4 S4 113(2) . . ?
F2S5 C1S5 F3S5 108(3) . . ?
F2S5 C1S5 F1S5 104(3) . . ?
F3S5 C1S5 F1S5 107(3) . . ?
F2S5 C1S5 S5 113(2) . . ?
F3S5 C1S5 S5 113(3) . . ?
F1S5 C1S5 S5 112(2) . . ?
F2S6 C1S6 F1S6 102(3) . . ?
F2S6 C1S6 F3S6 112(3) . . ?
F1S6 C1S6 F3S6 99(2) . . ?
F2S6 C1S6 S6 116(2) . . ?
F1S6 C1S6 S6 111(3) . . ?
F3S6 C1S6 S6 114(2) . . ?
O1S1 S1 O2S1 114.9(13) . . ?
O1S1 S1 O3S1 107.1(11) . . ?
O2S1 S1 O3S1 120.0(14) . . ?
O1S1 S1 C1S1 102.0(13) . . ?
O2S1 S1 C1S1 107.0(12) . . ?
O3S1 S1 C1S1 103.7(13) . . ?
O2S2 S2 O1S2 122(3) . . ?
O2S2 S2 O3S2 112.2(16) . . ?
O1S2 S2 O3S2 116(3) . . ?
O2S2 S2 C1S2 97.6(18) . . ?
O1S2 S2 C1S2 101(3) . . ?
O3S2 S2 C1S2 103.2(18) . . ?
O3S3 S3 O2S3 112.9(14) . . ?
O3S3 S3 O1S3 117.7(13) . . ?
O2S3 S3 O1S3 116.6(16) . . ?
O3S3 S3 C1S3 104.6(12) . . ?
O2S3 S3 C1S3 99.0(16) . . ?
O1S3 S3 C1S3 102.7(13) . . ?
O3S4 S4 O2S4 116.8(17) . . ?
O3S4 S4 O1S4 115.9(15) . . ?
O2S4 S4 O1S4 113.8(14) . . ?
O3S4 S4 C1S4 102.2(16) . . ?
O2S4 S4 C1S4 102.2(14) . . ?
O1S4 S4 C1S4 102.8(14) . . ?
O3S5 S5 O1S5 113.3(16) . . ?
O3S5 S5 O2S5 114.2(15) . . ?
O1S5 S5 O2S5 117.8(13) . . ?
O3S5 S5 C1S5 102.3(15) . . ?
O1S5 S5 C1S5 103.0(14) . . ?
O2S5 S5 C1S5 103.7(15) . . ?
O2S6 S6 O3S6 112.1(14) . . ?
O2S6 S6 O1S6 114.0(15) . . ?
O3S6 S6 O1S6 118.4(16) . . ?
O2S6 S6 C1S6 100.4(16) . . ?
O3S6 S6 C1S6 104.4(14) . . ?
O1S6 S6 C1S6 105.0(15) . . ?

loop_
_geom_bond_atom_site_label_1
_geom_bond_atom_site_label_2
_geom_bond_distance
_geom_bond_site_symmetry_2
_geom_bond_publ_flag
Gd1 O1W 2.409(15) . ?
Gd1 N5 2.52(2) . ?
Gd1 N4 2.56(3) . ?
Gd1 N6 2.57(2) . ?
Gd1 N8 2.59(2) . ?
Gd1 N7 2.60(2) . ?
Gd1 N3 2.60(3) . ?
Gd1 N1 2.63(2) . ?
Gd1 N2 2.65(3) . ?
Gd2 O2W 2.417(15) . ?
Gd2 N17 2.52(2) . ?
Gd2 N16 2.53(2) . ?
Gd2 N15 2.536(19) . ?
Gd2 N18 2.552(19) . ?
Gd2 N12 2.610(18) . ?
Gd2 N13 2.65(2) . ?
Gd2 N14 2.67(2) . ?
Gd2 N11 2.77(3) . ?
N5 C15 1.346(17) . ?
N5 C11 1.351(17) . ?
N8 C45 1.348(17) . ?
N8 C41 1.350(17) . ?
N6 C21 1.36(3) . ?
N6 C25 1.45(4) . ?
N7 C35 1.27(3) . ?
N7 C31 1.35(3) . ?
N3 C6 1.33(5) . ?
N3 C30 1.50(4) . ?
N3 C7 1.71(5) . ?
N1 C2 1.33(5) . ?
N1 C10 1.42(3) . ?
N1 C3 1.68(5) . ?
N4 C8 1.30(5) . ?
N4 C40 1.47(3) . ?
N4 C1 1.63(5) . ?
N2 C4 1.40(5) . ?
N2 C20 1.42(4) . ?
N2 C5 1.64(5) . ?
N14 C140 1.51(3) . ?
N14 C101 1.54(4) . ?
N14 C108 1.55(4) . ?
N17 C135 1.35(3) . ?
N17 C131 1.40(3) . ?
N13 C107 1.43(4) . ?
N13 C130 1.46(4) . ?
N13 C106 1.49(4) . ?
N12 C120 1.43(3) . ?
N12 C105 1.48(4) . ?
N12 C104 1.52(4) . ?
N18 C145 1.33(3) . ?
N18 C141 1.40(3) . ?
N15 C111 1.36(3) . ?
N15 C115 1.37(4) . ?
N16 C125 1.35(3) . ?
N16 C121 1.38(3) . ?
N11 C103 1.45(4) . ?
N11 C110 1.47(3) . ?
N11 C102 1.52(4) . ?
C15 C14 1.39(4) . ?
C15 H15A 0.9300 . ?
C7 C8 1.41(3) . ?
C7 H7A 0.9700 . ?
C7 H7B 0.9700 . ?
C5 C6 1.40(3) . ?
C5 H5A 0.9700 . ?
C5 H5B 0.9700 . ?
C25 C23 1.40(5) . ?
C25 H25A 0.9300 . ?
C14 C13 1.30(5) . ?
C14 H14A 0.9300 . ?
C40 C41 1.48(4) . ?
C40 H40A 0.9700 . ?
C40 H40B 0.9700 . ?
C1 C2 1.40(3) . ?
C1 H1A 0.9700 . ?
C1 H1B 0.9700 . ?
C35 C34 1.44(4) . ?
C35 H35A 0.9300 . ?
C21 C22 1.35(4) . ?
C21 C20 1.50(4) . ?
C10 C11 1.53(3) . ?
C10 H10A 0.9700 . ?
C10 H10P 0.9700 . ?
C32 C33 1.35(4) . ?
C32 C31 1.45(4) . ?
C32 H32A 0.9300 . ?
C923 C23 1.39(4) . ?
C923 C22 1.43(4) . ?
C923 H23A 0.9300 . ?
C44 C43 1.40(5) . ?
C44 C45 1.41(5) . ?
C44 H44A 0.9300 . ?
C45 H45A 0.9300 . ?
C13 C12 1.44(4) . ?
C13 H13A 0.9300 . ?
C30 C31 1.45(4) . ?
C30 H30A 0.9700 . ?
C30 H30B 0.9700 . ?
C22 H22A 0.9300 . ?
C23 H23B 0.9300 . ?
C20 H20A 0.9700 . ?
C20 H20B 0.9700 . ?
C33 C34 1.38(4) . ?
C33 H33A 0.9300 . ?
C6 H6A 0.9700 . ?
C6 H6B 0.9700 . ?
C43 C42 1.33(4) . ?
C43 H43A 0.9300 . ?
C42 C41 1.39(4) . ?
C42 H42A 0.9300 . ?
C34 H34A 0.9300 . ?
C12 C11 1.43(3) . ?
C12 H12A 0.9300 . ?
C8 H8A 0.9700 . ?
C8 H8B 0.9700 . ?
C4 C3 1.40(3) . ?
C4 H4A 0.9700 . ?
C4 H4B 0.9700 . ?
C3 H3A 0.9700 . ?
C3 H3B 0.9700 . ?
C2 H2A 0.9700 . ?
C2 H2B 0.9700 . ?
C121 C122 1.40(4) . ?
C121 C120 1.50(4) . ?
C104 C103 1.43(4) . ?
C104 H10B 0.9700 . ?
C104 H10C 0.9700 . ?
C133 C134 1.35(4) . ?
C133 C132 1.43(4) . ?
C133 H14B 0.9300 . ?
C131 C132 1.45(3) . ?
C131 C130 1.59(4) . ?
C108 C107 1.53(4) . ?
C108 H10D 0.9700 . ?
C108 H10E 0.9700 . ?
C125 C124 1.36(4) . ?
C125 H12B 0.9300 . ?
C112 C111 1.32(4) . ?
C112 C113 1.41(4) . ?
C112 H11A 0.9300 . ?
C110 C111 1.54(4) . ?
C110 H11B 0.9700 . ?
C110 H11C 0.9700 . ?
C141 C142 1.43(3) . ?
C141 C140 1.51(3) . ?
C115 C114 1.35(4) . ?
C115 H11D 0.9300 . ?
C145 C144 1.41(3) . ?
C145 H14C 0.9300 . ?
C106 C105 1.50(5) . ?
C106 H10F 0.9700 . ?
C106 H10G 0.9700 . ?
C134 C135 1.41(3) . ?
C134 H14D 0.9300 . ?
C144 C143 1.33(4) . ?
C144 H14E 0.9300 . ?
C135 H14F 0.9300 . ?
C130 H14G 0.9700 . ?
C130 H14H 0.9700 . ?
C107 H10H 0.9700 . ?
C107 H10I 0.9700 . ?
C114 C113 1.41(4) . ?
C114 H11E 0.9300 . ?
C122 C123 1.42(4) . ?
C122 H12C 0.9300 . ?
C124 C123 1.35(4) . ?
C124 H12D 0.9300 . ?
C113 H11F 0.9300 . ?
C120 H12E 0.9700 . ?
C120 H12G 0.9700 . ?
C123 H12F 0.9300 . ?
C143 C142 1.31(4) . ?
C143 H14I 0.9300 . ?
C142 H14J 0.9300 . ?
C132 H14K 0.9300 . ?
C101 C102 1.33(5) . ?
C101 H10J 0.9700 . ?
C101 H10K 0.9700 . ?
C105 H10L 0.9700 . ?
C105 H10M 0.9700 . ?
C102 H10N 0.9700 . ?
C102 H10O 0.9700 . ?
C140 H14L 0.9700 . ?
C140 H14M 0.9700 . ?
C103 H10Q 0.9700 . ?
C103 H10R 0.9700 . ?
C1S1 F1S1 1.27(4) . ?
C1S1 F2S1 1.30(3) . ?
C1S1 F3S1 1.32(4) . ?
C1S1 S1 1.85(3) . ?
C1S2 F3S2 1.31(4) . ?
C1S2 F2S2 1.33(4) . ?
C1S2 F1S2 1.40(7) . ?
C1S2 S2 1.83(4) . ?
C1S3 F2S3 1.27(3) . ?
C1S3 F1S3 1.29(4) . ?
C1S3 F3S3 1.36(3) . ?
C1S3 S3 1.85(3) . ?
C1S4 F3S4 1.23(4) . ?
C1S4 F1S4 1.36(3) . ?
C1S4 F2S4 1.39(4) . ?
C1S4 S4 1.78(3) . ?
C1S5 F2S5 1.31(4) . ?
C1S5 F3S5 1.33(3) . ?
C1S5 F1S5 1.37(4) . ?
C1S5 S5 1.80(4) . ?
C1S6 F2S6 1.24(4) . ?
C1S6 F1S6 1.35(4) . ?
C1S6 F3S6 1.37(4) . ?
C1S6 S6 1.80(3) . ?
S1 O1S1 1.40(2) . ?
S1 O2S1 1.407(19) . ?
S1 O3S1 1.45(2) . ?
S2 O2S2 1.43(3) . ?
S2 O1S2 1.43(6) . ?
S2 O3S2 1.44(3) . ?
S3 O3S3 1.359(16) . ?
S3 O2S3 1.45(2) . ?
S3 O1S3 1.453(18) . ?
S4 O3S4 1.43(3) . ?
S4 O2S4 1.444(19) . ?
S4 O1S4 1.46(2) . ?
S5 O3S5 1.41(2) . ?
S5 O1S5 1.44(2) . ?
S5 O2S5 1.46(2) . ?
S6 O2S6 1.43(2) . ?
S6 O3S6 1.44(2) . ?
S6 O1S6 1.44(2) . ?
